data_4126586
loop_
_publ_author_name
'Kim, Byoungmoo'
'Storch, Golo'
'Banerjee, Gourab'
'Mercado, Brandon Q.'
'Castillo-Lora, Janelle'
'Brudvig, Gary W.'
'Mayer, James M.'
'Miller, Scott J.'

_publ_section_title
;
 Stereodynamic Quinone-Hydroquinone Molecules That Enantiomerize at
 sp(3)-Carbon via Redox-Interconversion.
;
_journal_name_full 'Journal of the American Chemical Society'
_journal_paper_doi 10.1021/jacs.7b09176
_journal_year 2017
_chemical_formula_moiety 'C19 H24 O4'
_chemical_formula_sum 'C19 H24 O4'
_chemical_formula_weight 316.38
_space_group_crystal_system orthorhombic
_space_group_IT_number 62
_space_group_name_Hall '-P 2ac 2n'
_space_group_name_H-M_alt 'P n m a'
_symmetry_space_group_name_Hall '-P 2ac 2n'
_symmetry_space_group_name_H-M 'P n m a'
_atom_sites_solution_hydrogens mixed
_atom_sites_solution_primary SHELXT
_atom_sites_solution_secondary difmap
_audit_creation_method SHELXL-2014/7
_cell_angle_alpha 90
_cell_angle_beta 90
_cell_angle_gamma 90
_cell_formula_units_Z 4
_cell_length_a 13.5005(9)
_cell_length_b 18.3699(13)
_cell_length_c 7.0032(5)
_cell_measurement_reflns_used 361
_cell_measurement_temperature 93(2)
_cell_measurement_theta_max 68.3
_cell_measurement_theta_min 2.4
_cell_volume 1736.8(2)
_computing_cell_refinement 'CrystalClear-SM Expert 2.0 r15 (Rigaku, 2011)'
_computing_data_collection 'CrystalClear-SM Expert 2.0 r15 (Rigaku, 2011)'
_computing_data_reduction 'CrystalClear-SM Expert 2.0 r15 (Rigaku, 2011)'
_computing_molecular_graphics
; 
Dolomanov, O.V.; Bourhis, L.J.; Gildea, R.J.; Howard, J.A.K.; Puschmann, H., 
OLEX2: A complete structure solution, refinement and analysis program
(2009). J. Appl. Cryst., 42, 339-341.
;
_computing_publication_material 'CIFTAB-2014/2 (Sheldrick, 2014)'
_computing_structure_refinement 'SHELXL-2014/7 (Sheldrick, 2014)'
_computing_structure_solution 'SHELXT-2014/5 (Sheldrick, 2014)'
_diffrn_ambient_temperature 93(2)
_diffrn_detector_area_resol_mean 22.2
_diffrn_measured_fraction_theta_full 0.999
_diffrn_measured_fraction_theta_max 0.999
_diffrn_measurement_device_type 'Rigaku Saturn 944+ CCD'
_diffrn_measurement_method \w
_diffrn_radiation_type CuK\a
_diffrn_radiation_wavelength 1.54178
_diffrn_reflns_av_R_equivalents 0.0621
_diffrn_reflns_av_unetI/netI 0.0133
_diffrn_reflns_Laue_measured_fraction_full 0.999
_diffrn_reflns_Laue_measured_fraction_max 0.999
_diffrn_reflns_limit_h_max 16
_diffrn_reflns_limit_h_min -16
_diffrn_reflns_limit_k_max 22
_diffrn_reflns_limit_k_min -22
_diffrn_reflns_limit_l_max 8
_diffrn_reflns_limit_l_min -8
_diffrn_reflns_number 58470
_diffrn_reflns_point_group_measured_fraction_full 0.999
_diffrn_reflns_point_group_measured_fraction_max 0.999
_diffrn_reflns_theta_full 67.679
_diffrn_reflns_theta_max 67.905
_diffrn_reflns_theta_min 4.814
_diffrn_source 'microfocus rotating anode'
_exptl_absorpt_coefficient_mu 0.677
_exptl_absorpt_correction_T_max 1.000
_exptl_absorpt_correction_T_min 0.848
_exptl_absorpt_correction_type multi-scan
_exptl_absorpt_process_details 'REQAB (Rigaku, 1998)'
_exptl_crystal_colour Colorless
_exptl_crystal_density_diffrn 1.210
_exptl_crystal_density_method 'not measured'
_exptl_crystal_description Prism
_exptl_crystal_F_000 680
_exptl_crystal_size_max 0.200
_exptl_crystal_size_mid 0.020
_exptl_crystal_size_min 0.020
_refine_diff_density_max 0.270
_refine_diff_density_min -0.237
_refine_diff_density_rms 0.039
_refine_ls_extinction_method none
_refine_ls_goodness_of_fit_ref 1.046
_refine_ls_hydrogen_treatment mixed
_refine_ls_matrix_type full
_refine_ls_number_parameters 134
_refine_ls_number_reflns 1633
_refine_ls_number_restraints 6
_refine_ls_restrained_S_all 1.045
_refine_ls_R_factor_all 0.0482
_refine_ls_R_factor_gt 0.0404
_refine_ls_shift/su_max 0.000
_refine_ls_shift/su_mean 0.000
_refine_ls_structure_factor_coef Fsqd
_refine_ls_weighting_details 'w=1/[\s^2^(Fo^2^)+(0.0524P)^2^+1.0400P] where P=(Fo^2^+2Fc^2^)/3'
_refine_ls_weighting_scheme calc
_refine_ls_wR_factor_gt 0.1069
_refine_ls_wR_factor_ref 0.1129
_reflns_Friedel_coverage 0.000
_reflns_number_gt 1391
_reflns_number_total 1633
_reflns_threshold_expression 'I > 2\s(I)'
_cod_data_source_file ja7b09176_si_005.cif
_cod_data_source_block 007-16194
_cod_database_code 4126586
_shelx_shelxl_version_number 2014/7
_shelx_space_group_comment
; 
The symmetry employed for this shelxl refinement is uniquely defined 
by the following loop, which should always be used as a source of 
symmetry information in preference to the above space-group names. 
They are only intended as comments. 
;
_shelx_estimated_absorpt_t_min 0.876
_shelx_estimated_absorpt_t_max 0.987

loop_
_space_group_symop_operation_xyz
'x, y, z'
'-x+1/2, -y, z+1/2'
'-x, y+1/2, -z'
'x+1/2, -y+1/2, -z+1/2'
'-x, -y, -z'
'x-1/2, y, -z-1/2'
'x, -y-1/2, z'
'-x-1/2, y-1/2, z-1/2'

loop_
_atom_site_label
_atom_site_type_symbol
_atom_site_fract_x
_atom_site_fract_y
_atom_site_fract_z
_atom_site_U_iso_or_equiv
_atom_site_adp_type
_atom_site_occupancy
_atom_site_site_symmetry_order
_atom_site_calc_flag
_atom_site_refinement_flags_posn
_atom_site_refinement_flags_adp
_atom_site_refinement_flags_occupancy
_atom_site_disorder_assembly
_atom_site_disorder_group
O1 O 0.48807(9) 0.67399(6) 0.75090(16) 0.0336(3) Uani 1 1 d D . . . .
H1A H 0.481(3) 0.7239(11) 0.759(6) 0.070(16) Uiso 0.5 1 d D . P A -2
H1B H 0.474(3) 0.6371(19) 0.842(5) 0.058(13) Uiso 0.5 1 d D . P B -1
C1 C 0.59802(15) 0.7500 0.4672(3) 0.0219(4) Uani 1 2 d S T P . .
H1 H 0.6007 0.7500 0.6099 0.026 Uiso 1 2 calc R U P . .
O2 O 0.45912(10) 0.56789(6) 0.01530(16) 0.0342(3) Uani 1 1 d D . . . .
H2A H 0.521(3) 0.581(3) -0.038(9) 0.10(2) Uiso 0.5 1 d D . P C -4
H2B H 0.479(5) 0.5184(17) -0.006(11) 0.10(2) Uiso 0.5 1 d D . P D -3
C2 C 0.53676(10) 0.68261(7) 0.4201(2) 0.0210(3) Uani 1 1 d . . . . .
C3 C 0.52641(11) 0.65422(8) 0.2369(2) 0.0242(3) Uani 1 1 d . . . . .
H3 H 0.5608 0.6766 0.1340 0.029 Uiso 1 1 calc R U . . .
C4 C 0.46703(12) 0.59405(8) 0.2008(2) 0.0258(4) Uani 1 1 d . . . . .
C5 C 0.41293(12) 0.56051(8) 0.3449(2) 0.0272(4) Uani 1 1 d . . . . .
C6 C 0.42192(12) 0.58913(8) 0.5273(2) 0.0276(4) Uani 1 1 d . . . . .
H6 H 0.3858 0.5676 0.6292 0.033 Uiso 1 1 calc R U . . .
C7 C 0.48233(11) 0.64842(8) 0.5644(2) 0.0244(3) Uani 1 1 d . . . . .
C8 C 0.70979(16) 0.7500 0.4066(3) 0.0323(5) Uani 1 2 d S T P . .
C9 C 0.7352(2) 0.7500 0.1939(5) 0.0551(8) Uani 1 2 d DS T P . .
H9A H 0.8074(3) 0.7500 0.181(4) 0.057(9) Uiso 1 2 d DS . P . .
H9B H 0.7102(17) 0.7064(8) 0.129(3) 0.076(8) Uiso 1 1 d D . . . .
C10 C 0.75643(14) 0.81731(11) 0.4965(3) 0.0521(6) Uani 1 1 d . . . . .
H10A H 0.7295 0.8611 0.4356 0.078 Uiso 1 1 calc R U . . .
H10B H 0.8284 0.8158 0.4782 0.078 Uiso 1 1 calc R U . . .
H10C H 0.7414 0.8183 0.6333 0.078 Uiso 1 1 calc R U . . .
C11 C 0.34404(14) 0.49777(9) 0.3047(3) 0.0372(4) Uani 1 1 d . . . . .
H11A H 0.2944 0.5127 0.2104 0.056 Uiso 1 1 calc R U . . .
H11C H 0.3108 0.4832 0.4231 0.056 Uiso 1 1 calc R U . . .
H11B H 0.3821 0.4566 0.2545 0.056 Uiso 1 1 calc R U . . .

loop_
_atom_site_aniso_label
_atom_site_aniso_U_11
_atom_site_aniso_U_22
_atom_site_aniso_U_33
_atom_site_aniso_U_23
_atom_site_aniso_U_13
_atom_site_aniso_U_12
O1 0.0533(7) 0.0279(6) 0.0197(5) -0.0018(5) 0.0047(5) -0.0064(5)
C1 0.0241(10) 0.0207(10) 0.0208(10) 0.000 0.0011(8) 0.000
O2 0.0570(8) 0.0237(6) 0.0219(6) -0.0036(5) -0.0045(5) 0.0001(5)
C2 0.0226(7) 0.0181(7) 0.0222(7) 0.0006(6) -0.0003(6) 0.0035(5)
C3 0.0314(8) 0.0193(7) 0.0221(7) 0.0023(6) 0.0018(6) 0.0031(6)
C4 0.0373(9) 0.0195(7) 0.0207(8) -0.0019(6) -0.0047(6) 0.0049(6)
C5 0.0328(8) 0.0200(7) 0.0287(8) 0.0021(6) -0.0040(6) 0.0010(6)
C6 0.0319(8) 0.0243(8) 0.0267(8) 0.0037(6) 0.0031(6) -0.0024(6)
C7 0.0297(8) 0.0231(8) 0.0203(7) -0.0007(6) 0.0009(6) 0.0018(6)
C8 0.0230(11) 0.0348(13) 0.0392(13) 0.000 0.0021(10) 0.000
C9 0.0296(14) 0.088(2) 0.0479(17) 0.000 0.0132(12) 0.000
C10 0.0296(9) 0.0520(12) 0.0748(15) -0.0110(11) 0.0029(9) -0.0129(9)
C11 0.0438(10) 0.0303(9) 0.0375(9) -0.0004(7) -0.0025(8) -0.0071(7)

loop_
_atom_type_symbol
_atom_type_description
_atom_type_scat_dispersion_real
_atom_type_scat_dispersion_imag
_atom_type_scat_source
C C 0.0181 0.0091 'International Tables Vol C Tables 4.2.6.8 and 6.1.1.4'
H H 0.0000 0.0000 'International Tables Vol C Tables 4.2.6.8 and 6.1.1.4'
O O 0.0492 0.0322 'International Tables Vol C Tables 4.2.6.8 and 6.1.1.4'

loop_
_geom_angle_atom_site_label_1
_geom_angle_atom_site_label_2
_geom_angle_atom_site_label_3
_geom_angle
_geom_angle_site_symmetry_1
_geom_angle_site_symmetry_3
C7 O1 H1A 113(3) . .
C7 O1 H1B 112(3) . .
C2 C1 C2 108.54(16) . 7_575
C2 C1 C8 117.62(10) . .
C2 C1 C8 117.62(10) 7_575 .
C2 C1 H1 103.6 . .
C2 C1 H1 103.6 7_575 .
C8 C1 H1 103.6 . .
C4 O2 H2A 102(4) . .
C4 O2 H2B 117(4) . .
C3 C2 C7 116.44(13) . .
C3 C2 C1 123.91(14) . .
C7 C2 C1 119.55(14) . .
C4 C3 C2 121.58(14) . .
C4 C3 H3 119.2 . .
C2 C3 H3 119.2 . .
C3 C4 O2 119.33(14) . .
C3 C4 C5 121.63(14) . .
O2 C4 C5 119.02(14) . .
C6 C5 C4 117.05(14) . .
C6 C5 C11 121.04(14) . .
C4 C5 C11 121.86(14) . .
C7 C6 C5 121.48(14) . .
C7 C6 H6 119.3 . .
C5 C6 H6 119.3 . .
C6 C7 O1 118.33(13) . .
C6 C7 C2 121.80(14) . .
O1 C7 C2 119.86(13) . .
C10 C8 C10 108.5(2) 7_575 .
C10 C8 C9 108.04(15) 7_575 .
C10 C8 C9 108.05(15) . .
C10 C8 C1 106.63(13) 7_575 .
C10 C8 C1 106.63(13) . .
C9 C8 C1 118.7(2) . .
C8 C9 H9A 108.2(19) . .
C8 C9 H9B 112.0(15) . .
H9A C9 H9B 107.5(17) . .
C8 C10 H10A 109.5 . .
C8 C10 H10B 109.5 . .
H10A C10 H10B 109.5 . .
C8 C10 H10C 109.5 . .
H10A C10 H10C 109.5 . .
H10B C10 H10C 109.5 . .
C5 C11 H11A 109.5 . .
C5 C11 H11C 109.5 . .
H11A C11 H11C 109.5 . .
C5 C11 H11B 109.5 . .
H11A C11 H11B 109.5 . .
H11C C11 H11B 109.5 . .

loop_
_geom_bond_atom_site_label_1
_geom_bond_atom_site_label_2
_geom_bond_distance
_geom_bond_site_symmetry_2
O1 C7 1.3901(18) .
O1 H1A 0.923(19) .
O1 H1B 0.951(19) .
C1 C2 1.5249(18) .
C1 C2 1.5250(18) 7_575
C1 C8 1.567(3) .
C1 H1 1.0000 .
O2 C4 1.3895(18) .
O2 H2A 0.95(2) .
O2 H2B 0.96(2) .
C2 C3 1.392(2) .
C2 C7 1.399(2) .
C3 C4 1.389(2) .
C3 H3 0.9500 .
C4 C5 1.390(2) .
C5 C6 1.387(2) .
C5 C11 1.508(2) .
C6 C7 1.385(2) .
C6 H6 0.9500 .
C8 C10 1.524(2) 7_575
C8 C10 1.524(2) .
C8 C9 1.529(4) .
C9 H9A 0.980(2) .
C9 H9B 0.980(2) .
C10 H10A 0.9800 .
C10 H10B 0.9800 .
C10 H10C 0.9800 .
C11 H11A 0.9800 .
C11 H11C 0.9800 .
C11 H11B 0.9800 .

loop_
_geom_hbond_atom_site_label_D
_geom_hbond_atom_site_label_H
_geom_hbond_atom_site_label_A
_geom_hbond_distance_DH
_geom_hbond_distance_HA
_geom_hbond_distance_DA
_geom_hbond_angle_DHA
_geom_hbond_site_symmetry_A
O1 H1A O1 0.923(19) 1.88(2) 2.793(2) 170(4) 7_575
O1 H1B O2 0.951(19) 1.77(2) 2.7167(16) 175(4) 1_556
O2 H2B O2 0.96(2) 1.79(2) 2.736(2) 167(6) 5_665

loop_
_geom_torsion_atom_site_label_1
_geom_torsion_atom_site_label_2
_geom_torsion_atom_site_label_3
_geom_torsion_atom_site_label_4
_geom_torsion
_geom_torsion_site_symmetry_1
_geom_torsion_site_symmetry_4
C2 C1 C2 C3 80.70(19) 7_575 .
C8 C1 C2 C3 -56.0(2) . .
C2 C1 C2 C7 -95.50(17) 7_575 .
C8 C1 C2 C7 127.82(17) . .
C7 C2 C3 C4 -1.5(2) . .
C1 C2 C3 C4 -177.84(14) . .
C2 C3 C4 O2 179.93(13) . .
C2 C3 C4 C5 1.8(2) . .
C3 C4 C5 C6 -0.9(2) . .
O2 C4 C5 C6 -179.04(14) . .
C3 C4 C5 C11 176.59(14) . .
O2 C4 C5 C11 -1.5(2) . .
C4 C5 C6 C7 -0.1(2) . .
C11 C5 C6 C7 -177.67(15) . .
C5 C6 C7 O1 -179.72(14) . .
C5 C6 C7 C2 0.4(2) . .
C3 C2 C7 C6 0.5(2) . .
C1 C2 C7 C6 176.95(14) . .
C3 C2 C7 O1 -179.45(13) . .
C1 C2 C7 O1 -3.0(2) . .
C2 C1 C8 C10 -55.7(2) . 7_575
C2 C1 C8 C10 171.50(16) 7_575 7_575
C2 C1 C8 C10 -171.51(16) . .
C2 C1 C8 C10 55.7(2) 7_575 .
C2 C1 C8 C9 66.38(14) . .
C2 C1 C8 C9 -66.38(14) 7_575 .
